data_7034596
loop_
_publ_author_name
'Shi, Ping-Ping'
'Ye, Qiong'
'Li, Qiang'
'Wang, Hui-Ting'
'Fu, Da-Wei'
'Zhang, Yi'
'Xiong, Ren-Gen'

_publ_section_title
;
 Crystal structures, phase transitions, and switchable dielectric
 behaviors: comparison of a series of N-heterocyclic ammonium
 perchlorates.
;
_journal_issue 17
_journal_name_full 'Dalton transactions (Cambridge, England : 2003)'
_journal_page_first 8221
_journal_page_last 8231
_journal_paper_doi 10.1039/c5dt00263j
_journal_volume 44
_journal_year 2015
_chemical_formula_sum 'C9 H20 Cl N O4'
_chemical_formula_weight 241.71
_chemical_name_systematic
; 
 ? 
;
_space_group_IT_number 19
_symmetry_cell_setting orthorhombic
_symmetry_space_group_name_Hall 'P 2ac 2ab'
_symmetry_space_group_name_H-M 'P 21 21 21'
_atom_sites_solution_hydrogens geom
_atom_sites_solution_primary direct
_atom_sites_solution_secondary difmap
_audit_creation_method SHELXL-97
_audit_update_record
;
2014-07-02 deposited with the CCDC.
2015-03-24 downloaded from the CCDC.
;
_cell_angle_alpha 90.00
_cell_angle_beta 90.00
_cell_angle_gamma 90.00
_cell_formula_units_Z 4
_cell_length_a 8.0231(16)
_cell_length_b 12.525(3)
_cell_length_c 12.668(3)
_cell_measurement_temperature 293(2)
_cell_measurement_theta_max 25.00
_cell_measurement_theta_min 3.01
_cell_volume 1273.0(5)
_computing_cell_refinement '<i>CrystalClear</i> (Rigaku, 2005)'
_computing_data_collection '<i>CrystalClear</i> (Rigaku, 2005)'
_computing_data_reduction '<i>CrystalClear</i> (Rigaku, 2005)'
_computing_molecular_graphics '<i>SHELXTL</i> (Sheldrick, 2008)'
_computing_publication_material '<i>PRPKAPPA</i> (Ferguson, 1999)'
_computing_structure_refinement '<i>SHELXL-97</i> (Sheldrick, 2008)'
_computing_structure_solution '<i>SHELXS-97</i> (Sheldrick, 2008)'
_diffrn_ambient_temperature 293(2)
_diffrn_detector_area_resol_mean 13.6612
_diffrn_measured_fraction_theta_full 0.999
_diffrn_measured_fraction_theta_max 0.999
_diffrn_measurement_device_type 'Mercury2 (2x2 bin mode)'
_diffrn_measurement_method CCD_Profile_fitting
_diffrn_radiation_monochromator graphite
_diffrn_radiation_source 'fine-focus sealed tube'
_diffrn_radiation_type MoK\a
_diffrn_radiation_wavelength 0.71073
_diffrn_reflns_av_R_equivalents 0.0556
_diffrn_reflns_av_sigmaI/netI 0.0623
_diffrn_reflns_limit_h_max 9
_diffrn_reflns_limit_h_min -9
_diffrn_reflns_limit_k_max 14
_diffrn_reflns_limit_k_min -14
_diffrn_reflns_limit_l_max 12
_diffrn_reflns_limit_l_min -15
_diffrn_reflns_number 7225
_diffrn_reflns_theta_full 25.00
_diffrn_reflns_theta_max 25.00
_diffrn_reflns_theta_min 3.01
_exptl_absorpt_coefficient_mu 0.296
_exptl_absorpt_correction_T_max 0.9431
_exptl_absorpt_correction_T_min 0.9431
_exptl_absorpt_correction_type multi-scan
_exptl_absorpt_process_details '<i>CrystalClear</i> (Rigaku, 2005)'
_exptl_crystal_colour Colorless
_exptl_crystal_density_diffrn 1.261
_exptl_crystal_density_method 'not measured'
_exptl_crystal_description Prism
_exptl_crystal_F_000 520
_exptl_crystal_size_max 0.20
_exptl_crystal_size_mid 0.20
_exptl_crystal_size_min 0.20
_refine_diff_density_max 0.525
_refine_diff_density_min -0.332
_refine_diff_density_rms 0.088
_refine_ls_abs_structure_details 'Flack H D (1983), Acta Cryst. A39, 876-881'
_refine_ls_abs_structure_Flack -0.1(3)
_refine_ls_extinction_coef 0.035(7)
_refine_ls_extinction_expression Fc^*^=kFc[1+0.001xFc^2^\l^3^/sin(2\q)]^-1/4^
_refine_ls_extinction_method SHELXL
_refine_ls_goodness_of_fit_ref 1.163
_refine_ls_hydrogen_treatment constr
_refine_ls_matrix_type full
_refine_ls_number_parameters 137
_refine_ls_number_reflns 2243
_refine_ls_number_restraints 118
_refine_ls_restrained_S_all 1.185
_refine_ls_R_factor_all 0.1245
_refine_ls_R_factor_gt 0.1015
_refine_ls_shift/su_max 0.000
_refine_ls_shift/su_mean 0.000
_refine_ls_structure_factor_coef Fsqd
_refine_ls_weighting_details 'calc w=1/[\s^2^(Fo^2^)+(0.2000P)^2^+0.0000P] where P=(Fo^2^+2Fc^2^)/3'
_refine_ls_weighting_scheme calc
_refine_ls_wR_factor_gt 0.2802
_refine_ls_wR_factor_ref 0.3097
_reflns_number_gt 1602
_reflns_number_total 2243
_reflns_threshold_expression >2sigma(I)
_cod_data_source_file c5dt00263j2.cif
_cod_data_source_block 1
_cod_depositor_comments 'Adding full bibliography for 7034594--7034596.cif.'
_cod_database_code 7034596

loop_
_symmetry_equiv_pos_as_xyz
'x, y, z'
'-x+1/2, -y, z+1/2'
'-x, y+1/2, -z+1/2'
'x+1/2, -y+1/2, -z'

loop_
_atom_site_label
_atom_site_type_symbol
_atom_site_fract_x
_atom_site_fract_y
_atom_site_fract_z
_atom_site_U_iso_or_equiv
_atom_site_adp_type
_atom_site_occupancy
_atom_site_symmetry_multiplicity
_atom_site_calc_flag
_atom_site_refinement_flags
Cl1 Cl 0.21513(12) 0.20153(7) 0.23619(7) 0.0729(2) Uani 1 1 d U
O4 O 0.2886(8) 0.2046(4) 0.3300(4) 0.278(2) Uani 1 1 d U
C1 C 0.7104(8) 1.0706(4) 0.4015(4) 0.1310(17) Uani 1 1 d U
H1A H 0.7666 1.0243 0.3514 0.157 Uiso 1 1 calc R
H1B H 0.6467 1.1224 0.3613 0.157 Uiso 1 1 calc R
O3 O 0.1559(6) 0.3027(3) 0.2106(5) 0.182(2) Uani 1 1 d U
N1 N 0.5915(4) 1.0043(2) 0.4654(3) 0.0849(10) Uani 1 1 d U
C4 C 0.6875(7) 0.9298(3) 0.5296(4) 0.1090(15) Uani 1 1 d U
H4A H 0.6110 0.8919 0.5755 0.131 Uiso 1 1 calc R
H4B H 0.7381 0.8776 0.4830 0.131 Uiso 1 1 calc R
C5 C 0.4814(7) 1.0647(3) 0.5324(4) 0.1076(16) Uani 1 1 d U
H5A H 0.5441 1.0958 0.5891 0.161 Uiso 1 1 calc R
H5B H 0.3974 1.0182 0.5608 0.161 Uiso 1 1 calc R
H5C H 0.4292 1.1202 0.4920 0.161 Uiso 1 1 calc R
C6 C 0.4956(7) 0.9535(3) 0.3737(5) 0.1154(17) Uani 1 1 d U
H6A H 0.4562 1.0107 0.3286 0.138 Uiso 1 1 calc R
H6B H 0.5742 0.9118 0.3327 0.138 Uiso 1 1 calc R
O1 O 0.0817(6) 0.1250(4) 0.2399(5) 0.194(2) Uani 1 1 d U
C3 C 0.8148(7) 0.9755(6) 0.5929(4) 0.1404(19) Uani 1 1 d U
H3A H 0.8789 0.9195 0.6267 0.169 Uiso 1 1 calc R
H3B H 0.7656 1.0197 0.6474 0.169 Uiso 1 1 calc R
C9 C 0.2685(7) 0.8393(4) 0.3169(5) 0.151(2) Uani 1 1 d DU
H9A H 0.1824 0.7955 0.3469 0.226 Uiso 1 1 calc R
H9B H 0.3416 0.7957 0.2751 0.226 Uiso 1 1 calc R
H9C H 0.2191 0.8932 0.2730 0.226 Uiso 1 1 calc R
C7 C 0.3586(7) 0.8875(7) 0.3971(6) 0.180(3) Uani 1 1 d DU
H7A H 0.3987 0.8311 0.4431 0.216 Uiso 1 1 calc R
H7B H 0.2808 0.9298 0.4382 0.216 Uiso 1 1 calc R
C2 C 0.8312(8) 1.1252(6) 0.4603(6) 0.163(2) Uani 1 1 d U
H2A H 0.7782 1.1757 0.5077 0.195 Uiso 1 1 calc R
H2B H 0.9050 1.1643 0.4136 0.195 Uiso 1 1 calc R
O2 O 0.3167(8) 0.1669(5) 0.1647(6) 0.272(2) Uani 1 1 d U
C8 C 0.9292(8) 1.0433(7) 0.5230(6) 0.174(2) Uani 1 1 d U
H8A H 1.0104 1.0796 0.5669 0.209 Uiso 1 1 calc R
H8B H 0.9891 0.9970 0.4747 0.209 Uiso 1 1 calc R

loop_
_atom_site_aniso_label
_atom_site_aniso_U_11
_atom_site_aniso_U_22
_atom_site_aniso_U_33
_atom_site_aniso_U_23
_atom_site_aniso_U_13
_atom_site_aniso_U_12
Cl1 0.0837(5) 0.0695(4) 0.0656(4) 0.0056(4) -0.0017(4) 0.0049(4)
O4 0.452(5) 0.169(3) 0.214(3) -0.049(3) -0.235(3) 0.021(5)
C1 0.194(4) 0.121(3) 0.078(3) 0.006(2) 0.016(3) -0.034(3)
O3 0.140(3) 0.123(2) 0.284(5) 0.076(3) -0.007(3) 0.040(2)
N1 0.0765(18) 0.083(2) 0.095(2) -0.0008(17) -0.0117(16) 0.0051(15)
C4 0.131(3) 0.095(3) 0.101(3) 0.015(2) 0.006(3) 0.028(2)
C5 0.123(3) 0.086(3) 0.114(3) -0.004(2) -0.006(3) 0.014(3)
C6 0.113(3) 0.111(3) 0.121(3) -0.008(3) -0.012(3) -0.001(3)
O1 0.209(3) 0.157(2) 0.216(5) 0.009(4) -0.003(4) -0.087(3)
C3 0.136(4) 0.201(4) 0.085(3) -0.024(3) -0.034(3) 0.055(4)
C9 0.128(4) 0.115(4) 0.209(6) 0.012(4) -0.062(4) -0.027(3)
C7 0.093(3) 0.249(6) 0.197(6) -0.060(6) -0.001(4) -0.052(4)
C2 0.144(4) 0.172(4) 0.172(5) -0.026(4) 0.070(3) -0.059(3)
O2 0.296(5) 0.229(5) 0.289(4) -0.075(4) 0.196(3) 0.014(4)
C8 0.091(3) 0.245(5) 0.186(5) -0.081(4) 0.015(3) 0.001(3)

loop_
_atom_type_symbol
_atom_type_description
_atom_type_scat_dispersion_real
_atom_type_scat_dispersion_imag
_atom_type_scat_source
C C 0.0033 0.0016 'International Tables Vol C Tables 4.2.6.8 and 6.1.1.4'
H H 0.0000 0.0000 'International Tables Vol C Tables 4.2.6.8 and 6.1.1.4'
N N 0.0061 0.0033 'International Tables Vol C Tables 4.2.6.8 and 6.1.1.4'
O O 0.0106 0.0060 'International Tables Vol C Tables 4.2.6.8 and 6.1.1.4'
Cl Cl 0.1484 0.1585 'International Tables Vol C Tables 4.2.6.8 and 6.1.1.4'

loop_
_geom_angle_atom_site_label_1
_geom_angle_atom_site_label_2
_geom_angle_atom_site_label_3
_geom_angle
O2 Cl1 O4 110.9(4)
O2 Cl1 O3 110.9(4)
O4 Cl1 O3 109.5(3)
O2 Cl1 O1 105.6(4)
O4 Cl1 O1 108.7(4)
O3 Cl1 O1 111.1(3)
C2 C1 N1 115.0(5)
C2 C1 H1A 108.5
N1 C1 H1A 108.5
C2 C1 H1B 108.5
N1 C1 H1B 108.5
H1A C1 H1B 107.5
C5 N1 C4 109.3(4)
C5 N1 C1 114.7(3)
C4 N1 C1 108.6(4)
C5 N1 C6 110.9(4)
C4 N1 C6 115.0(3)
C1 N1 C6 98.1(4)
C3 C4 N1 116.0(4)
C3 C4 H4A 108.3
N1 C4 H4A 108.3
C3 C4 H4B 108.3
N1 C4 H4B 108.3
H4A C4 H4B 107.4
N1 C5 H5A 109.5
N1 C5 H5B 109.5
H5A C5 H5B 109.5
N1 C5 H5C 109.5
H5A C5 H5C 109.5
H5B C5 H5C 109.5
C7 C6 N1 118.5(5)
C7 C6 H6A 107.7
N1 C6 H6A 107.7
C7 C6 H6B 107.7
N1 C6 H6B 107.7
H6A C6 H6B 107.1
C4 C3 C8 109.2(5)
C4 C3 H3A 109.8
C8 C3 H3A 109.8
C4 C3 H3B 109.8
C8 C3 H3B 109.8
H3A C3 H3B 108.3
C7 C9 H9A 109.5
C7 C9 H9B 109.5
H9A C9 H9B 109.5
C7 C9 H9C 109.5
H9A C9 H9C 109.5
H9B C9 H9C 109.5
C9 C7 C6 120.6(7)
C9 C7 H7A 107.2
C6 C7 H7A 107.2
C9 C7 H7B 107.2
C6 C7 H7B 107.2
H7A C7 H7B 106.8
C1 C2 C8 107.9(6)
C1 C2 H2A 110.1
C8 C2 H2A 110.1
C1 C2 H2B 110.1
C8 C2 H2B 110.1
H2A C2 H2B 108.4
C2 C8 C3 111.5(5)
C2 C8 H8A 109.3
C3 C8 H8A 109.3
C2 C8 H8B 109.3
C3 C8 H8B 109.3
H8A C8 H8B 108.0

loop_
_geom_bond_atom_site_label_1
_geom_bond_atom_site_label_2
_geom_bond_distance
Cl1 O2 1.293(6)
Cl1 O4 1.327(5)
Cl1 O3 1.392(4)
Cl1 O1 1.438(5)
C1 C2 1.401(9)
C1 N1 1.501(6)
C1 H1A 0.9700
C1 H1B 0.9700
N1 C5 1.440(6)
N1 C4 1.458(6)
N1 C6 1.531(6)
C4 C3 1.419(8)
C4 H4A 0.9700
C4 H4B 0.9700
C5 H5A 0.9600
C5 H5B 0.9600
C5 H5C 0.9600
C6 C7 1.407(8)
C6 H6A 0.9700
C6 H6B 0.9700
C3 C8 1.531(9)
C3 H3A 0.9700
C3 H3B 0.9700
C9 C7 1.386(7)
C9 H9A 0.9600
C9 H9B 0.9600
C9 H9C 0.9600
C7 H7A 0.9700
C7 H7B 0.9700
C2 C8 1.517(11)
C2 H2A 0.9700
C2 H2B 0.9700
C8 H8A 0.9700
C8 H8B 0.9700

loop_
_geom_torsion_atom_site_label_1
_geom_torsion_atom_site_label_2
_geom_torsion_atom_site_label_3
_geom_torsion_atom_site_label_4
_geom_torsion
C2 C1 N1 C5 67.0(6)
C2 C1 N1 C4 -55.6(6)
C2 C1 N1 C6 -175.5(5)
C5 N1 C4 C3 -73.0(5)
C1 N1 C4 C3 52.8(6)
C6 N1 C4 C3 161.5(5)
C5 N1 C6 C7 -55.5(6)
C4 N1 C6 C7 69.3(6)
C1 N1 C6 C7 -175.8(5)
N1 C4 C3 C8 -53.6(7)
N1 C6 C7 C9 -179.7(6)
N1 C1 C2 C8 58.0(7)
C1 C2 C8 C3 -56.4(8)
C4 C3 C8 C2 54.0(8)
